data_7154694
loop_
_publ_author_name
'Shen, Guo-Liang'
'Sun, Jing'
'Yan, Chao-Guo'

_publ_section_title
;
 Diastereoselective synthesis of
 spiro[benzo[d]pyrrolo[2,1-b]thiazole-3,3'-indolines] via cycloaddition
 reaction of N-phenacylbenzothiazolium bromides and 3-methyleneoxindoles.
;
_journal_issue 44
_journal_name_full 'Organic &amp; biomolecular chemistry'
_journal_page_first 10929
_journal_page_last 10938
_journal_paper_doi 10.1039/c5ob01374g
_journal_volume 13
_journal_year 2015
_chemical_formula_moiety 'C38 H25 Cl3 N2 O3 S'
_chemical_formula_sum 'C38 H25 Cl3 N2 O3 S'
_chemical_formula_weight 696.01
_chemical_name_systematic
; 
 ? 
;
_space_group_IT_number 2
_symmetry_cell_setting triclinic
_symmetry_space_group_name_Hall '-P 1'
_symmetry_space_group_name_H-M 'P -1'
_atom_sites_solution_hydrogens geom
_atom_sites_solution_primary direct
_atom_sites_solution_secondary difmap
_audit_creation_method SHELXL-97
_audit_update_record
;
2015-07-05 deposited with the CCDC.
2015-09-03 downloaded from the CCDC.
;
_cell_angle_alpha 68.243(3)
_cell_angle_beta 77.852(3)
_cell_angle_gamma 74.805(3)
_cell_formula_units_Z 2
_cell_length_a 9.7111(10)
_cell_length_b 13.1409(15)
_cell_length_c 14.4778(16)
_cell_measurement_reflns_used 8270
_cell_measurement_temperature 296(2)
_cell_measurement_theta_max 26.81
_cell_measurement_theta_min 2.44
_cell_volume 1642.7(3)
_computing_cell_refinement 'Bruker SMART'
_computing_data_collection 'Bruker SMART'
_computing_data_reduction 'Bruker SAINT'
_computing_molecular_graphics 'Bruker SHELXTL'
_computing_publication_material 'Bruker SHELXTL'
_computing_structure_refinement 'SHELXL-97 (Sheldrick, 2008)'
_computing_structure_solution 'SHELXS-97 (Sheldrick, 2008)'
_diffrn_ambient_temperature 296(2)
_diffrn_measured_fraction_theta_full 0.984
_diffrn_measured_fraction_theta_max 0.984
_diffrn_measurement_device_type 'CCD area detector'
_diffrn_measurement_method 'phi and omega scans'
_diffrn_radiation_monochromator graphite
_diffrn_radiation_source 'fine-focus sealed tube'
_diffrn_radiation_type MoK\a
_diffrn_radiation_wavelength 0.71073
_diffrn_reflns_av_R_equivalents 0.0355
_diffrn_reflns_av_sigmaI/netI 0.0503
_diffrn_reflns_limit_h_max 12
_diffrn_reflns_limit_h_min -12
_diffrn_reflns_limit_k_max 17
_diffrn_reflns_limit_k_min -17
_diffrn_reflns_limit_l_max 18
_diffrn_reflns_limit_l_min -18
_diffrn_reflns_number 23783
_diffrn_reflns_theta_full 27.61
_diffrn_reflns_theta_max 27.61
_diffrn_reflns_theta_min 1.87
_exptl_absorpt_coefficient_mu 0.384
_exptl_absorpt_correction_T_max 0.920
_exptl_absorpt_correction_T_min 0.900
_exptl_absorpt_correction_type multi-scan
_exptl_absorpt_process_details sadabs
_exptl_crystal_colour colorless
_exptl_crystal_density_diffrn 1.407
_exptl_crystal_density_method 'not measured'
_exptl_crystal_description block
_exptl_crystal_F_000 716
_exptl_crystal_size_max 0.28
_exptl_crystal_size_mid 0.24
_exptl_crystal_size_min 0.22
_refine_diff_density_max 0.408
_refine_diff_density_min -0.455
_refine_diff_density_rms 0.046
_refine_ls_extinction_method none
_refine_ls_goodness_of_fit_ref 1.022
_refine_ls_hydrogen_treatment constr
_refine_ls_matrix_type full
_refine_ls_number_parameters 424
_refine_ls_number_reflns 7507
_refine_ls_number_restraints 0
_refine_ls_restrained_S_all 1.022
_refine_ls_R_factor_all 0.1022
_refine_ls_R_factor_gt 0.0534
_refine_ls_shift/su_max 0.001
_refine_ls_shift/su_mean 0.000
_refine_ls_structure_factor_coef Fsqd
_refine_ls_weighting_details 'calc w=1/[\s^2^(Fo^2^)+(0.0575P)^2^+0.5570P] where P=(Fo^2^+2Fc^2^)/3'
_refine_ls_weighting_scheme calc
_refine_ls_wR_factor_gt 0.1174
_refine_ls_wR_factor_ref 0.1357
_reflns_number_gt 4639
_reflns_number_total 7507
_reflns_threshold_expression >2sigma(I)
_cod_data_source_file c5ob01374g2.cif
_cod_data_source_block 3n
_cod_depositor_comments 'Adding full bibliography for 7154692--7154698.cif.'
_cod_database_code 7154694
_audit_block_doi 10.5517/cc1jbsqc

loop_
_symmetry_equiv_pos_as_xyz
'x, y, z'
'-x, -y, -z'

loop_
_atom_site_label
_atom_site_type_symbol
_atom_site_fract_x
_atom_site_fract_y
_atom_site_fract_z
_atom_site_U_iso_or_equiv
_atom_site_adp_type
_atom_site_occupancy
_atom_site_symmetry_multiplicity
_atom_site_calc_flag
_atom_site_refinement_flags
C1 C 0.3118(3) 0.5307(2) 0.0382(2) 0.0566(7) Uani 1 1 d .
H1 H 0.3808 0.4716 0.0710 0.068 Uiso 1 1 calc R
C2 C 0.2190(3) 0.5107(3) -0.0095(2) 0.0660(8) Uani 1 1 d .
H2 H 0.2259 0.4388 -0.0096 0.079 Uiso 1 1 calc R
C3 C 0.1165(3) 0.5965(3) -0.0568(2) 0.0649(8) Uani 1 1 d .
H3 H 0.0540 0.5832 -0.0896 0.078 Uiso 1 1 calc R
C4 C 0.1054(3) 0.7019(2) -0.0562(2) 0.0589(7) Uani 1 1 d .
H4 H 0.0344 0.7601 -0.0877 0.071 Uiso 1 1 calc R
C5 C 0.1998(3) 0.7222(2) -0.00892(18) 0.0512(6) Uani 1 1 d .
H5 H 0.1922 0.7944 -0.0092 0.061 Uiso 1 1 calc R
C6 C 0.3045(2) 0.63729(19) 0.03855(16) 0.0410(5) Uani 1 1 d .
C7 C 0.4120(3) 0.6603(2) 0.08573(18) 0.0485(6) Uani 1 1 d .
H7A H 0.4587 0.5902 0.1309 0.058 Uiso 1 1 calc R
H7B H 0.4853 0.6914 0.0336 0.058 Uiso 1 1 calc R
C8 C 0.3456(2) 0.8488(2) 0.10319(17) 0.0408(5) Uani 1 1 d .
C9 C 0.2659(2) 0.89978(18) 0.18429(15) 0.0367(5) Uani 1 1 d .
C10 C 0.2250(2) 0.79994(18) 0.26951(16) 0.0364(5) Uani 1 1 d .
C11 C 0.1501(2) 0.78873(19) 0.36411(16) 0.0408(5) Uani 1 1 d .
H11 H 0.1183 0.8496 0.3867 0.049 Uiso 1 1 calc R
C12 C 0.1241(3) 0.6841(2) 0.42397(17) 0.0481(6) Uani 1 1 d .
C13 C 0.1715(3) 0.5927(2) 0.39283(19) 0.0578(7) Uani 1 1 d .
H13 H 0.1518 0.5236 0.4349 0.069 Uiso 1 1 calc R
C14 C 0.2489(3) 0.6032(2) 0.29866(19) 0.0535(7) Uani 1 1 d .
H14 H 0.2827 0.5418 0.2768 0.064 Uiso 1 1 calc R
C15 C 0.2737(2) 0.70665(19) 0.23913(16) 0.0393(5) Uani 1 1 d .
C16 C 0.3566(2) 0.96661(18) 0.20796(16) 0.0365(5) Uani 1 1 d .
H16 H 0.4166 1.0013 0.1465 0.044 Uiso 1 1 calc R
C17 C 0.4531(2) 0.89204(19) 0.28766(17) 0.0402(5) Uani 1 1 d .
C18 C 0.5752(2) 0.80730(19) 0.26240(16) 0.0404(5) Uani 1 1 d .
C19 C 0.6215(3) 0.7106(2) 0.33936(18) 0.0555(7) Uani 1 1 d .
H19 H 0.5729 0.6991 0.4039 0.067 Uiso 1 1 calc R
C20 C 0.7378(3) 0.6319(2) 0.3217(2) 0.0639(8) Uani 1 1 d .
H20 H 0.7673 0.5667 0.3736 0.077 Uiso 1 1 calc R
C21 C 0.8107(3) 0.6503(2) 0.2262(2) 0.0541(7) Uani 1 1 d .
C22 C 0.7665(3) 0.7436(2) 0.14815(19) 0.0548(7) Uani 1 1 d .
H22 H 0.8154 0.7541 0.0838 0.066 Uiso 1 1 calc R
C23 C 0.6486(3) 0.8220(2) 0.16618(18) 0.0500(6) Uani 1 1 d .
H23 H 0.6175 0.8856 0.1134 0.060 Uiso 1 1 calc R
C24 C 0.2444(2) 1.06035(18) 0.23963(17) 0.0383(5) Uani 1 1 d .
H24 H 0.2312 1.0414 0.3126 0.046 Uiso 1 1 calc R
C25 C 0.3001(3) 1.1685(2) 0.18868(18) 0.0436(6) Uani 1 1 d .
C26 C 0.3754(2) 1.20653(19) 0.24544(17) 0.0426(5) Uani 1 1 d .
C27 C 0.4952(3) 1.2507(2) 0.1984(2) 0.0624(8) Uani 1 1 d .
H27 H 0.5315 1.2507 0.1336 0.075 Uiso 1 1 calc R
C28 C 0.5628(3) 1.2951(3) 0.2445(2) 0.0703(9) Uani 1 1 d .
H28 H 0.6447 1.3238 0.2117 0.084 Uiso 1 1 calc R
C29 C 0.5084(3) 1.2964(2) 0.3386(2) 0.0604(7) Uani 1 1 d .
C30 C 0.3935(4) 1.2494(3) 0.3897(2) 0.0827(10) Uani 1 1 d .
H30 H 0.3591 1.2487 0.4549 0.099 Uiso 1 1 calc R
C31 C 0.3287(3) 1.2027(3) 0.3436(2) 0.0701(9) Uani 1 1 d .
H31 H 0.2523 1.1681 0.3791 0.084 Uiso 1 1 calc R
C32 C 0.1394(2) 0.99648(19) 0.14185(17) 0.0413(5) Uani 1 1 d .
H32 H 0.1712 1.0400 0.0728 0.050 Uiso 1 1 calc R
C33 C -0.0145(2) 1.05370(19) 0.27332(18) 0.0432(6) Uani 1 1 d .
C34 C -0.0559(3) 1.0915(2) 0.3540(2) 0.0556(7) Uani 1 1 d .
H34 H 0.0009 1.1304 0.3672 0.067 Uiso 1 1 calc R
C35 C -0.1830(3) 1.0710(3) 0.4149(2) 0.0684(8) Uani 1 1 d .
H35 H -0.2117 1.0966 0.4693 0.082 Uiso 1 1 calc R
C36 C -0.2672(3) 1.0135(3) 0.3962(2) 0.0748(9) Uani 1 1 d .
H36 H -0.3517 0.9995 0.4383 0.090 Uiso 1 1 calc R
C37 C -0.2267(3) 0.9765(3) 0.3149(2) 0.0677(8) Uani 1 1 d .
H37 H -0.2839 0.9379 0.3018 0.081 Uiso 1 1 calc R
C38 C -0.1014(3) 0.9970(2) 0.25376(19) 0.0503(6) Uani 1 1 d .
Cl1 Cl 0.02526(10) 0.66877(7) 0.54195(5) 0.0778(3) Uani 1 1 d .
Cl2 Cl 0.96228(9) 0.55216(7) 0.20486(6) 0.0809(3) Uani 1 1 d .
Cl3 Cl 0.59000(12) 1.35724(9) 0.39487(7) 0.1016(3) Uani 1 1 d .
N1 N 0.3476(2) 0.73722(16) 0.14112(14) 0.0432(5) Uani 1 1 d .
N2 N 0.11088(19) 1.06678(15) 0.20495(14) 0.0402(4) Uani 1 1 d .
O1 O 0.39402(18) 0.90016(15) 0.01894(12) 0.0525(4) Uani 1 1 d .
O2 O 0.42920(19) 0.89902(15) 0.37122(13) 0.0571(5) Uani 1 1 d .
O3 O 0.2907(2) 1.21884(15) 0.10042(13) 0.0617(5) Uani 1 1 d .
S1 S -0.02906(7) 0.95946(6) 0.14534(5) 0.0575(2) Uani 1 1 d .

loop_
_atom_site_aniso_label
_atom_site_aniso_U_11
_atom_site_aniso_U_22
_atom_site_aniso_U_33
_atom_site_aniso_U_23
_atom_site_aniso_U_13
_atom_site_aniso_U_12
C1 0.0488(15) 0.0417(15) 0.0712(18) -0.0219(13) 0.0087(14) -0.0043(12)
C2 0.0622(18) 0.0546(18) 0.096(2) -0.0442(17) 0.0128(17) -0.0260(16)
C3 0.0639(19) 0.079(2) 0.0681(18) -0.0363(16) 0.0046(15) -0.0345(18)
C4 0.0623(17) 0.0594(18) 0.0553(16) -0.0141(13) -0.0131(14) -0.0160(14)
C5 0.0629(17) 0.0419(14) 0.0510(14) -0.0166(12) -0.0093(13) -0.0110(13)
C6 0.0422(13) 0.0410(13) 0.0382(12) -0.0189(10) 0.0036(10) -0.0045(11)
C7 0.0463(14) 0.0528(15) 0.0448(13) -0.0238(12) -0.0004(11) -0.0005(12)
C8 0.0410(13) 0.0513(15) 0.0351(12) -0.0157(11) -0.0045(10) -0.0161(11)
C9 0.0395(12) 0.0403(13) 0.0328(11) -0.0122(10) -0.0020(10) -0.0146(10)
C10 0.0355(12) 0.0404(13) 0.0371(12) -0.0134(10) -0.0038(10) -0.0138(10)
C11 0.0440(13) 0.0428(13) 0.0383(12) -0.0157(10) 0.0002(10) -0.0147(11)
C12 0.0556(15) 0.0487(15) 0.0372(12) -0.0102(11) 0.0023(11) -0.0186(12)
C13 0.0786(19) 0.0428(15) 0.0495(15) -0.0073(12) -0.0023(14) -0.0247(14)
C14 0.0703(18) 0.0401(14) 0.0523(15) -0.0181(12) -0.0032(14) -0.0148(13)
C15 0.0424(13) 0.0419(13) 0.0366(12) -0.0152(10) -0.0037(10) -0.0112(11)
C16 0.0370(12) 0.0400(13) 0.0345(11) -0.0114(10) 0.0000(10) -0.0164(10)
C17 0.0384(12) 0.0472(14) 0.0392(13) -0.0139(11) -0.0039(10) -0.0175(11)
C18 0.0390(13) 0.0480(14) 0.0390(12) -0.0161(11) -0.0068(10) -0.0130(11)
C19 0.0642(17) 0.0606(17) 0.0372(13) -0.0161(12) -0.0049(12) -0.0068(14)
C20 0.0746(19) 0.0563(17) 0.0472(15) -0.0124(13) -0.0119(14) 0.0053(15)
C21 0.0509(15) 0.0604(17) 0.0558(16) -0.0287(14) -0.0071(13) -0.0054(13)
C22 0.0493(15) 0.0665(18) 0.0428(14) -0.0184(13) 0.0007(12) -0.0070(14)
C23 0.0477(15) 0.0576(16) 0.0397(13) -0.0095(12) -0.0037(11) -0.0137(13)
C24 0.0396(12) 0.0405(13) 0.0374(12) -0.0118(10) -0.0041(10) -0.0150(10)
C25 0.0464(14) 0.0400(13) 0.0441(14) -0.0122(11) -0.0017(11) -0.0140(11)
C26 0.0453(13) 0.0385(13) 0.0454(13) -0.0130(10) -0.0014(11) -0.0160(11)
C27 0.0649(17) 0.086(2) 0.0411(14) -0.0119(14) -0.0005(13) -0.0428(16)
C28 0.0664(18) 0.094(2) 0.0572(17) -0.0104(16) -0.0033(15) -0.0529(18)
C29 0.0666(18) 0.0627(18) 0.0651(18) -0.0241(14) -0.0053(15) -0.0333(15)
C30 0.086(2) 0.122(3) 0.074(2) -0.062(2) 0.0223(18) -0.061(2)
C31 0.0665(18) 0.099(2) 0.0712(19) -0.0509(18) 0.0233(15) -0.0525(18)
C32 0.0420(13) 0.0453(13) 0.0393(12) -0.0119(10) -0.0083(10) -0.0140(11)
C33 0.0363(12) 0.0408(13) 0.0504(14) -0.0115(11) -0.0075(11) -0.0084(11)
C34 0.0462(15) 0.0644(17) 0.0619(16) -0.0319(14) -0.0015(13) -0.0092(13)
C35 0.0512(17) 0.089(2) 0.0634(18) -0.0342(17) 0.0019(14) -0.0069(16)
C36 0.0434(16) 0.094(2) 0.078(2) -0.0234(19) 0.0083(15) -0.0212(16)
C37 0.0436(16) 0.080(2) 0.083(2) -0.0257(17) -0.0057(15) -0.0239(15)
C38 0.0397(14) 0.0545(16) 0.0598(16) -0.0193(13) -0.0103(12) -0.0112(12)
Cl1 0.1022(6) 0.0730(5) 0.0491(4) -0.0160(3) 0.0264(4) -0.0376(5)
Cl2 0.0746(5) 0.0849(6) 0.0752(5) -0.0396(4) -0.0081(4) 0.0148(4)
Cl3 0.1185(8) 0.1261(8) 0.1027(7) -0.0536(6) -0.0113(6) -0.0748(7)
N1 0.0476(11) 0.0471(12) 0.0377(10) -0.0192(9) 0.0001(9) -0.0111(9)
N2 0.0379(10) 0.0430(11) 0.0436(11) -0.0172(9) -0.0038(9) -0.0119(9)
O1 0.0599(11) 0.0631(11) 0.0362(9) -0.0157(8) 0.0049(8) -0.0252(9)
O2 0.0557(11) 0.0731(12) 0.0465(10) -0.0289(9) -0.0120(8) -0.0024(9)
O3 0.0837(14) 0.0551(11) 0.0477(11) -0.0032(9) -0.0145(10) -0.0318(10)
S1 0.0474(4) 0.0711(5) 0.0683(5) -0.0325(4) -0.0168(3) -0.0148(3)

loop_
_atom_type_symbol
_atom_type_description
_atom_type_scat_dispersion_real
_atom_type_scat_dispersion_imag
_atom_type_scat_source
C C 0.0033 0.0016 'International Tables Vol C Tables 4.2.6.8 and 6.1.1.4'
H H 0.0000 0.0000 'International Tables Vol C Tables 4.2.6.8 and 6.1.1.4'
N N 0.0061 0.0033 'International Tables Vol C Tables 4.2.6.8 and 6.1.1.4'
O O 0.0106 0.0060 'International Tables Vol C Tables 4.2.6.8 and 6.1.1.4'
S S 0.1246 0.1234 'International Tables Vol C Tables 4.2.6.8 and 6.1.1.4'
Cl Cl 0.1484 0.1585 'International Tables Vol C Tables 4.2.6.8 and 6.1.1.4'

loop_
_geom_angle_atom_site_label_1
_geom_angle_atom_site_label_2
_geom_angle_atom_site_label_3
_geom_angle
C2 C1 C6 121.1(3)
C2 C1 H1 119.4
C6 C1 H1 119.4
C3 C2 C1 119.8(3)
C3 C2 H2 120.1
C1 C2 H2 120.1
C2 C3 C4 120.2(3)
C2 C3 H3 119.9
C4 C3 H3 119.9
C3 C4 C5 120.0(3)
C3 C4 H4 120.0
C5 C4 H4 120.0
C6 C5 C4 120.8(2)
C6 C5 H5 119.6
C4 C5 H5 119.6
C5 C6 C1 118.0(2)
C5 C6 C7 120.9(2)
C1 C6 C7 121.1(2)
N1 C7 C6 113.13(19)
N1 C7 H7A 109.0
C6 C7 H7A 109.0
N1 C7 H7B 109.0
C6 C7 H7B 109.0
H7A C7 H7B 107.8
O1 C8 N1 126.3(2)
O1 C8 C9 125.8(2)
N1 C8 C9 107.83(18)
C10 C9 C8 102.74(18)
C10 C9 C32 116.22(18)
C8 C9 C32 109.68(17)
C10 C9 C16 116.30(17)
C8 C9 C16 112.52(17)
C32 C9 C16 99.67(17)
C11 C10 C15 119.5(2)
C11 C10 C9 132.2(2)
C15 C10 C9 108.26(18)
C12 C11 C10 117.9(2)
C12 C11 H11 121.1
C10 C11 H11 121.1
C13 C12 C11 122.2(2)
C13 C12 Cl1 119.10(19)
C11 C12 Cl1 118.73(19)
C12 C13 C14 120.2(2)
C12 C13 H13 119.9
C14 C13 H13 119.9
C15 C14 C13 117.8(2)
C15 C14 H14 121.1
C13 C14 H14 121.1
C14 C15 C10 122.6(2)
C14 C15 N1 127.7(2)
C10 C15 N1 109.76(19)
C17 C16 C24 113.21(18)
C17 C16 C9 111.93(17)
C24 C16 C9 104.95(17)
C17 C16 H16 108.9
C24 C16 H16 108.9
C9 C16 H16 108.9
O2 C17 C18 120.4(2)
O2 C17 C16 121.1(2)
C18 C17 C16 118.46(19)
C19 C18 C23 118.5(2)
C19 C18 C17 118.1(2)
C23 C18 C17 123.4(2)
C20 C19 C18 120.9(2)
C20 C19 H19 119.6
C18 C19 H19 119.6
C19 C20 C21 119.3(2)
C19 C20 H20 120.3
C21 C20 H20 120.3
C22 C21 C20 121.4(3)
C22 C21 Cl2 119.4(2)
C20 C21 Cl2 119.2(2)
C21 C22 C23 119.0(2)
C21 C22 H22 120.5
C23 C22 H22 120.5
C22 C23 C18 120.9(2)
C22 C23 H23 119.6
C18 C23 H23 119.6
N2 C24 C25 111.86(18)
N2 C24 C16 105.85(17)
C25 C24 C16 107.64(18)
N2 C24 H24 110.5
C25 C24 H24 110.5
C16 C24 H24 110.5
O3 C25 C26 120.7(2)
O3 C25 C24 119.5(2)
C26 C25 C24 119.7(2)
C27 C26 C31 117.5(2)
C27 C26 C25 119.1(2)
C31 C26 C25 123.3(2)
C26 C27 C28 121.7(3)
C26 C27 H27 119.2
C28 C27 H27 119.2
C29 C28 C27 119.1(2)
C29 C28 H28 120.5
C27 C28 H28 120.5
C28 C29 C30 121.3(3)
C28 C29 Cl3 119.0(2)
C30 C29 Cl3 119.7(2)
C29 C30 C31 119.1(3)
C29 C30 H30 120.4
C31 C30 H30 120.4
C30 C31 C26 121.1(3)
C30 C31 H31 119.4
C26 C31 H31 119.4
N2 C32 C9 104.81(17)
N2 C32 S1 106.98(15)
C9 C32 S1 117.58(15)
N2 C32 H32 109.1
C9 C32 H32 109.1
S1 C32 H32 109.1
C34 C33 C38 119.7(2)
C34 C33 N2 126.3(2)
C38 C33 N2 114.0(2)
C33 C34 C35 119.1(3)
C33 C34 H34 120.4
C35 C34 H34 120.4
C36 C35 C34 120.9(3)
C36 C35 H35 119.6
C34 C35 H35 119.6
C35 C36 C37 120.1(3)
C35 C36 H36 119.9
C37 C36 H36 119.9
C38 C37 C36 119.4(3)
C38 C37 H37 120.3
C36 C37 H37 120.3
C37 C38 C33 120.7(3)
C37 C38 S1 127.5(2)
C33 C38 S1 111.78(18)
C8 N1 C15 111.36(18)
C8 N1 C7 124.12(19)
C15 N1 C7 124.46(19)
C33 N2 C24 119.91(18)
C33 N2 C32 112.58(18)
C24 N2 C32 109.25(17)
C38 S1 C32 90.81(11)

loop_
_geom_bond_atom_site_label_1
_geom_bond_atom_site_label_2
_geom_bond_distance
C1 C2 1.370(4)
C1 C6 1.386(3)
C1 H1 0.9300
C2 C3 1.363(4)
C2 H2 0.9300
C3 C4 1.364(4)
C3 H3 0.9300
C4 C5 1.381(4)
C4 H4 0.9300
C5 C6 1.372(3)
C5 H5 0.9300
C6 C7 1.505(3)
C7 N1 1.454(3)
C7 H7A 0.9700
C7 H7B 0.9700
C8 O1 1.216(3)
C8 N1 1.358(3)
C8 C9 1.535(3)
C9 C10 1.506(3)
C9 C32 1.556(3)
C9 C16 1.556(3)
C10 C11 1.383(3)
C10 C15 1.389(3)
C11 C12 1.383(3)
C11 H11 0.9300
C12 C13 1.371(4)
C12 Cl1 1.742(2)
C13 C14 1.388(3)
C13 H13 0.9300
C14 C15 1.366(3)
C14 H14 0.9300
C15 N1 1.411(3)
C16 C17 1.518(3)
C16 C24 1.556(3)
C16 H16 0.9800
C17 O2 1.216(3)
C17 C18 1.486(3)
C18 C19 1.386(3)
C18 C23 1.393(3)
C19 C20 1.368(4)
C19 H19 0.9300
C20 C21 1.379(4)
C20 H20 0.9300
C21 C22 1.367(4)
C21 Cl2 1.742(3)
C22 C23 1.377(4)
C22 H22 0.9300
C23 H23 0.9300
C24 N2 1.458(3)
C24 C25 1.522(3)
C24 H24 0.9800
C25 O3 1.212(3)
C25 C26 1.486(3)
C26 C27 1.371(3)
C26 C31 1.384(4)
C27 C28 1.375(4)
C27 H27 0.9300
C28 C29 1.358(4)
C28 H28 0.9300
C29 C30 1.360(4)
C29 Cl3 1.738(3)
C30 C31 1.378(4)
C30 H30 0.9300
C31 H31 0.9300
C32 N2 1.466(3)
C32 S1 1.811(2)
C32 H32 0.9800
C33 C34 1.378(3)
C33 C38 1.391(3)
C33 N2 1.403(3)
C34 C35 1.384(4)
C34 H34 0.9300
C35 C36 1.372(4)
C35 H35 0.9300
C36 C37 1.381(4)
C36 H36 0.9300
C37 C38 1.370(4)
C37 H37 0.9300
C38 S1 1.769(3)
